data_7032943
loop_
_publ_author_name
'Vr\'anov\'a, Iva'
'Jambor, Roman'
'R\%u\<zi\<cka, Ale\<s'
'Hoffmann, Alexander'
'Herres-Pawlis, Sonja'
'Dost\'al, Libor'

_publ_section_title
;
 Antimony(III) and bismuth(III) amides containing pendant N-donor
 groups--a combined experimental and theoretical study.
;
_journal_issue 1
_journal_name_full 'Dalton transactions (Cambridge, England : 2003)'
_journal_page_first 395
_journal_page_last 400
_journal_paper_doi 10.1039/c4dt02692f
_journal_volume 44
_journal_year 2015
_chemical_formula_moiety 'C14 H22 Cl2 N3 Sb, 0.5(C H2 Cl2)'
_chemical_formula_sum 'C14.5 H23 Cl3 N3 Sb'
_chemical_formula_weight 467.46
_chemical_name_systematic
; 
 ? 
;
_space_group_IT_number 5
_symmetry_cell_setting monoclinic
_symmetry_space_group_name_Hall 'C 2y'
_symmetry_space_group_name_H-M 'C 1 2 1'
_atom_sites_solution_hydrogens geom
_atom_sites_solution_primary direct
_atom_sites_solution_secondary difmap
_audit_creation_method SHELXL-97
_cell_angle_alpha 90
_cell_angle_beta 130.412(4)
_cell_angle_gamma 90
_cell_formula_units_Z 4
_cell_length_a 19.8552(4)
_cell_length_b 8.2449(3)
_cell_length_c 14.0093(6)
_cell_measurement_reflns_used 6538
_cell_measurement_temperature 150(1)
_cell_measurement_theta_max 27.5
_cell_measurement_theta_min 1
_cell_volume 1746.19(15)
_computing_cell_refinement 'COLLECT and DENZO'
_computing_data_collection 'COLLECT (Hooft, 1998) and DENZO (Otwinowski & Minor, 1997)'
_computing_data_reduction 'COLLECT and DENZO'
_computing_molecular_graphics 'PLATON (Spek, 2003)'
_computing_publication_material 'SHELXL-97 (Sheldrick, 2008)'
_computing_structure_refinement 'SHELXL-97 (Sheldrick, 1997)'
_computing_structure_solution 'SIR92 (Altomare et al., 1994)'
_diffrn_ambient_temperature 150(1)
_diffrn_detector_area_resol_mean 9.091
_diffrn_measured_fraction_theta_full 0.993
_diffrn_measured_fraction_theta_max 0.993
_diffrn_measurement_device_type 'Bruker Nonius KappaCCD area detector'
_diffrn_measurement_method '\f and \w scans to fill the Ewald sphere'
_diffrn_radiation_monochromator graphite
_diffrn_radiation_source 'fine-focus sealed tube'
_diffrn_radiation_type MoK\a
_diffrn_radiation_wavelength 0.71073
_diffrn_reflns_av_R_equivalents 0.0221
_diffrn_reflns_av_sigmaI/netI 0.0261
_diffrn_reflns_limit_h_max 24
_diffrn_reflns_limit_h_min -25
_diffrn_reflns_limit_k_max 10
_diffrn_reflns_limit_k_min -10
_diffrn_reflns_limit_l_max 15
_diffrn_reflns_limit_l_min -18
_diffrn_reflns_number 6524
_diffrn_reflns_theta_full 27.50
_diffrn_reflns_theta_max 27.50
_diffrn_reflns_theta_min 2.87
_diffrn_standards_number 0
_exptl_absorpt_coefficient_mu 2.037
_exptl_absorpt_correction_T_max 0.706
_exptl_absorpt_correction_T_min 0.647
_exptl_absorpt_correction_type integration
_exptl_absorpt_process_details
;
Gaussian integration (Coppens, 1970)
;
_exptl_crystal_colour colourless
_exptl_crystal_density_diffrn 1.778
_exptl_crystal_density_method 'not measured'
_exptl_crystal_description block
_exptl_crystal_F_000 932
_exptl_crystal_size_max 0.29
_exptl_crystal_size_mid 0.25
_exptl_crystal_size_min 0.20
_refine_diff_density_max 0.414
_refine_diff_density_min -0.815
_refine_diff_density_rms 0.075
_refine_ls_abs_structure_details 'Flack H D (1983), Acta Cryst. A39, 876-881'
_refine_ls_abs_structure_Flack -0.034(13)
_refine_ls_extinction_method none
_refine_ls_goodness_of_fit_ref 1.146
_refine_ls_hydrogen_treatment constr
_refine_ls_matrix_type full
_refine_ls_number_parameters 195
_refine_ls_number_reflns 3739
_refine_ls_number_restraints 1
_refine_ls_restrained_S_all 1.146
_refine_ls_R_factor_all 0.0172
_refine_ls_R_factor_gt 0.0162
_refine_ls_shift/su_max 0.001
_refine_ls_shift/su_mean 0.000
_refine_ls_structure_factor_coef Fsqd
_refine_ls_weighting_details 'calc w=1/[\s^2^(Fo^2^)+(0.0154P)^2^+1.3047P] where P=(Fo^2^+2Fc^2^)/3'
_refine_ls_weighting_scheme calc
_refine_ls_wR_factor_gt 0.0419
_refine_ls_wR_factor_ref 0.0427
_reflns_number_gt 3682
_reflns_number_total 3739
_reflns_threshold_expression >2sigma(I)
_cod_data_source_file c4dt02692f1.cif
_cod_data_source_block shelxl
_cod_depositor_comments
;
Adding full bibliography for 7032942--7032945.cif.

2018-06-04
Z value and formula fixed to values more according to usual
chemical conventions.                 miguel
;
_cod_original_formula_sum 'C29 H46 Cl6 N6 Sb2'
_cod_original_formula_weight 934.92
_cod_original_formula_moiety '2(C14 H22 Cl2 N3 Sb), C H2 Cl2'
_cod_original_formula_units_Z 2
_cod_original_sg_symbol_H-M 'C 2'
_cod_database_code 7032943

loop_
_symmetry_equiv_pos_as_xyz
'x, y, z'
'-x, y, -z'
'x+1/2, y+1/2, z'
'-x+1/2, y+1/2, -z'

loop_
_atom_site_label
_atom_site_type_symbol
_atom_site_fract_x
_atom_site_fract_y
_atom_site_fract_z
_atom_site_U_iso_or_equiv
_atom_site_adp_type
_atom_site_occupancy
_atom_site_symmetry_multiplicity
_atom_site_calc_flag
_atom_site_refinement_flags
Sb1 Sb 0.014231(8) 0.01959(2) 0.355435(11) 0.01283(4) Uani 1 1 d .
Cl1 Cl -0.06706(5) 0.24805(8) 0.18899(7) 0.02443(16) Uani 1 1 d .
Cl2 Cl 0.10631(4) -0.21376(7) 0.50847(6) 0.02123(12) Uani 1 1 d .
N1 N 0.07916(13) -0.0227(2) 0.29106(18) 0.0163(4) Uani 1 1 d .
C2 C 0.15084(14) 0.0306(4) 0.2226(2) 0.0207(4) Uani 1 1 d .
H2 H 0.1872 0.0789 0.2107 0.025 Uiso 1 1 d R
C6 C 0.12106(17) 0.3652(3) 0.4946(2) 0.0214(5) Uani 1 1 d .
H6A H 0.0608 0.4009 0.4279 0.026 Uiso 1 1 d R
H6B H 0.1614 0.4493 0.5105 0.026 Uiso 1 1 d R
C7 C 0.13488(18) 0.3267(3) 0.6121(3) 0.0254(5) Uani 1 1 d .
H7A H 0.0789 0.3056 0.5921 0.030 Uiso 1 1 d R
H7B H 0.1639 0.4165 0.6707 0.030 Uiso 1 1 d R
C8 C 0.19409(17) 0.1744(3) 0.6679(2) 0.0240(5) Uani 1 1 d .
H8A H 0.2471 0.1935 0.7540 0.029 Uiso 1 1 d R
H8B H 0.1625 0.0827 0.6659 0.029 Uiso 1 1 d R
C1 C 0.13536(15) 0.0837(3) 0.2997(2) 0.0173(5) Uani 1 1 d .
Cl3 Cl 0.09607(5) 0.44001(9) 0.09687(6) 0.03116(15) Uani 1 1 d .
N2 N 0.13883(13) 0.2093(2) 0.46055(18) 0.0166(4) Uani 1 1 d .
C9 C 0.21715(15) 0.1443(3) 0.5848(2) 0.0201(5) Uani 1 1 d .
H9A H 0.2708 0.2010 0.6161 0.024 Uiso 1 1 d R
H9B H 0.2247 0.0293 0.5795 0.024 Uiso 1 1 d R
C12 C -0.21278(16) -0.0963(3) 0.0825(2) 0.0234(5) Uani 1 1 d .
H12A H -0.2716 -0.0957 0.0009 0.028 Uiso 1 1 d R
H12B H -0.2022 0.0068 0.1236 0.028 Uiso 1 1 d R
C10 C -0.00042(15) -0.2736(3) 0.1955(2) 0.0193(5) Uani 1 1 d .
H10A H 0.0345 -0.3503 0.2642 0.023 Uiso 1 1 d R
H10B H -0.0296 -0.3319 0.1175 0.023 Uiso 1 1 d R
C13 C -0.20145(16) -0.2383(4) 0.1628(2) 0.0252(5) Uani 1 1 d .
H13A H -0.2041 -0.2003 0.2258 0.030 Uiso 1 1 d R
H13B H -0.2475 -0.3187 0.1109 0.030 Uiso 1 1 d R
C11 C -0.14339(16) -0.1290(3) 0.0707(2) 0.0207(5) Uani 1 1 d .
H11A H -0.1643 -0.2081 0.0055 0.025 Uiso 1 1 d R
H11B H -0.1272 -0.0303 0.0523 0.025 Uiso 1 1 d R
C4 C 0.05770(15) -0.1448(3) 0.2087(2) 0.0170(4) Uani 1 1 d .
C14 C -0.11054(16) -0.3109(3) 0.2244(2) 0.0210(5) Uani 1 1 d .
H14A H -0.0760 -0.3213 0.3142 0.025 Uiso 1 1 d R
H14B H -0.1165 -0.4171 0.1899 0.025 Uiso 1 1 d R
C3 C 0.10033(16) -0.1153(3) 0.1639(2) 0.0209(5) Uani 1 1 d .
H3 H 0.0970 -0.1782 0.1058 0.025 Uiso 1 1 d R
C15 C 0.0000 0.3181(4) 0.0000 0.0247(8) Uani 1 2 d S
H15 H 0.0043 0.2489 -0.0519 0.030 Uiso 1 1 d R
N3 N -0.06749(16) -0.1944(3) 0.1964(2) 0.0164(5) Uani 1 1 d .
C5 C 0.15666(16) 0.2354(3) 0.3735(2) 0.0203(5) Uani 1 1 d .
H5A H 0.2184 0.2633 0.4211 0.024 Uiso 1 1 d R
H5B H 0.1209 0.3244 0.3171 0.024 Uiso 1 1 d R

loop_
_atom_site_aniso_label
_atom_site_aniso_U_11
_atom_site_aniso_U_22
_atom_site_aniso_U_33
_atom_site_aniso_U_23
_atom_site_aniso_U_13
_atom_site_aniso_U_12
Sb1 0.01193(6) 0.01326(7) 0.01432(6) -0.00003(6) 0.00897(5) 0.00031(7)
Cl1 0.0217(3) 0.0199(3) 0.0235(3) 0.0061(3) 0.0110(3) 0.0045(3)
Cl2 0.0214(3) 0.0177(3) 0.0201(3) 0.0035(2) 0.0114(2) 0.0015(2)
N1 0.0181(9) 0.0161(11) 0.0192(9) -0.0018(6) 0.0141(8) -0.0021(7)
C2 0.0195(9) 0.0244(12) 0.0243(10) 0.0044(13) 0.0169(9) 0.0023(13)
C6 0.0226(12) 0.0120(11) 0.0296(13) -0.0019(9) 0.0170(11) -0.0016(9)
C7 0.0258(13) 0.0233(13) 0.0300(13) -0.0077(10) 0.0194(12) -0.0027(10)
C8 0.0224(12) 0.0247(13) 0.0202(12) -0.0012(10) 0.0117(11) -0.0026(10)
C1 0.0147(11) 0.0179(10) 0.0197(11) 0.0039(9) 0.0114(10) 0.0008(9)
Cl3 0.0271(3) 0.0290(3) 0.0295(3) 0.0025(3) 0.0148(3) -0.0044(3)
N2 0.0142(9) 0.0143(10) 0.0196(9) -0.0015(7) 0.0102(8) -0.0014(7)
C9 0.0144(10) 0.0200(12) 0.0187(11) -0.0014(9) 0.0075(10) -0.0016(9)
C12 0.0132(11) 0.0302(14) 0.0224(12) -0.0010(10) 0.0096(10) -0.0025(10)
C10 0.0208(11) 0.0174(12) 0.0220(11) -0.0052(9) 0.0149(10) -0.0016(9)
C13 0.0198(12) 0.0325(14) 0.0246(12) -0.0043(11) 0.0150(11) -0.0061(11)
C11 0.0177(11) 0.0271(13) 0.0158(11) -0.0027(9) 0.0102(10) -0.0026(10)
C4 0.0136(10) 0.0210(11) 0.0142(10) -0.0002(8) 0.0080(9) 0.0018(9)
C14 0.0198(12) 0.0205(12) 0.0236(12) -0.0043(9) 0.0144(10) -0.0066(9)
C3 0.0208(12) 0.0239(13) 0.0194(11) 0.0004(9) 0.0137(10) 0.0042(10)
C15 0.0246(18) 0.0176(17) 0.0292(19) 0.000 0.0162(16) 0.000
N3 0.0152(11) 0.0194(12) 0.0157(11) -0.0022(9) 0.0106(10) -0.0019(9)
C5 0.0204(11) 0.0187(12) 0.0260(12) 0.0012(9) 0.0170(10) -0.0033(9)

loop_
_atom_type_symbol
_atom_type_description
_atom_type_scat_dispersion_real
_atom_type_scat_dispersion_imag
_atom_type_scat_source
C C 0.0033 0.0016 'International Tables Vol C Tables 4.2.6.8 and 6.1.1.4'
H H 0.0000 0.0000 'International Tables Vol C Tables 4.2.6.8 and 6.1.1.4'
Cl Cl 0.1484 0.1585 'International Tables Vol C Tables 4.2.6.8 and 6.1.1.4'
N N 0.0061 0.0033 'International Tables Vol C Tables 4.2.6.8 and 6.1.1.4'
Sb Sb -0.5866 1.5461 'International Tables Vol C Tables 4.2.6.8 and 6.1.1.4'

loop_
_exptl_crystal_face_index_h
_exptl_crystal_face_index_k
_exptl_crystal_face_index_l
_exptl_crystal_face_perp_dist
-1 0 1 0.097
1 0 -1 0.091
0 1 0 0.127
0 -1 0 0.144
-1 0 0 0.119
1 0 0 0.098
-1 -1 1 0.145
1 -1 -1 0.127
1 1 -1 0.136
-1 -1 0 0.133

loop_
_geom_angle_atom_site_label_1
_geom_angle_atom_site_label_2
_geom_angle_atom_site_label_3
_geom_angle
_geom_angle_site_symmetry_1
_geom_angle_site_symmetry_3
N1 Sb1 N2 72.05(7) . .
N1 Sb1 N3 73.08(8) . .
N2 Sb1 N3 145.05(8) . .
N1 Sb1 Cl2 85.89(6) . .
N2 Sb1 Cl2 94.68(5) . .
N3 Sb1 Cl2 85.02(6) . .
N1 Sb1 Cl1 85.96(6) . .
N2 Sb1 Cl1 82.77(5) . .
N3 Sb1 Cl1 92.62(5) . .
Cl2 Sb1 Cl1 171.85(2) . .
C1 N1 C4 109.6(2) . .
C1 N1 Sb1 124.80(15) . .
C4 N1 Sb1 124.04(16) . .
C1 C2 C3 106.8(2) . .
C1 C2 H2 127.0 . .
C3 C2 H2 126.3 . .
N2 C6 C7 104.7(2) . .
N2 C6 H6A 110.7 . .
C7 C6 H6A 110.6 . .
N2 C6 H6B 111.0 . .
C7 C6 H6B 111.0 . .
H6A C6 H6B 108.9 . .
C6 C7 C8 105.2(2) . .
C6 C7 H7A 110.9 . .
C8 C7 H7A 110.7 . .
C6 C7 H7B 110.5 . .
C8 C7 H7B 110.7 . .
H7A C7 H7B 108.8 . .
C9 C8 C7 104.6(2) . .
C9 C8 H8A 110.8 . .
C7 C8 H8A 110.8 . .
C9 C8 H8B 111.0 . .
C7 C8 H8B 110.7 . .
H8A C8 H8B 108.9 . .
N1 C1 C2 108.3(2) . .
N1 C1 C5 116.6(2) . .
C2 C1 C5 134.6(2) . .
C5 N2 C6 111.64(19) . .
C5 N2 C9 112.68(18) . .
C6 N2 C9 102.75(19) . .
C5 N2 Sb1 106.45(13) . .
C6 N2 Sb1 112.72(14) . .
C9 N2 Sb1 110.74(14) . .
N2 C9 C8 103.4(2) . .
N2 C9 H9A 111.3 . .
C8 C9 H9A 111.2 . .
N2 C9 H9B 111.0 . .
C8 C9 H9B 110.9 . .
H9A C9 H9B 109.0 . .
C11 C12 C13 103.4(2) . .
C11 C12 H12A 111.0 . .
C13 C12 H12A 111.1 . .
C11 C12 H12B 111.0 . .
C13 C12 H12B 111.2 . .
H12A C12 H12B 109.1 . .
C4 C10 N3 108.13(19) . .
C4 C10 H10A 110.1 . .
N3 C10 H10A 110.2 . .
C4 C10 H10B 110.0 . .
N3 C10 H10B 110.0 . .
H10A C10 H10B 108.4 . .
C14 C13 C12 105.7(2) . .
C14 C13 H13A 110.7 . .
C12 C13 H13A 110.6 . .
C14 C13 H13B 110.5 . .
C12 C13 H13B 110.6 . .
H13A C13 H13B 108.7 . .
N3 C11 C12 103.4(2) . .
N3 C11 H11A 110.9 . .
C12 C11 H11A 111.0 . .
N3 C11 H11B 111.2 . .
C12 C11 H11B 111.3 . .
H11A C11 H11B 109.0 . .
C3 C4 N1 108.0(2) . .
C3 C4 C10 137.1(2) . .
N1 C4 C10 114.8(2) . .
N3 C14 C13 105.5(2) . .
N3 C14 H14A 110.6 . .
C13 C14 H14A 110.5 . .
N3 C14 H14B 110.7 . .
C13 C14 H14B 110.7 . .
H14A C14 H14B 108.8 . .
C4 C3 C2 107.3(2) . .
C4 C3 H3 126.1 . .
C2 C3 H3 126.6 . .
Cl3 C15 Cl3 110.8(2) . 2
Cl3 C15 H15 109.5 . .
Cl3 C15 H15 109.5 2 .
C10 N3 C11 112.0(2) . .
C10 N3 C14 112.7(2) . .
C11 N3 C14 103.3(2) . .
C10 N3 Sb1 104.72(15) . .
C11 N3 Sb1 112.31(17) . .
C14 N3 Sb1 112.12(17) . .
N2 C5 C1 109.54(19) . .
N2 C5 H5A 109.7 . .
C1 C5 H5A 109.8 . .
N2 C5 H5B 109.8 . .
C1 C5 H5B 109.8 . .
H5A C5 H5B 108.2 . .

loop_
_geom_bond_atom_site_label_1
_geom_bond_atom_site_label_2
_geom_bond_distance
_geom_bond_site_symmetry_2
Sb1 N1 2.0259(19) .
Sb1 N2 2.4521(19) .
Sb1 N3 2.454(2) .
Sb1 Cl2 2.5609(6) .
Sb1 Cl1 2.5903(7) .
N1 C1 1.362(3) .
N1 C4 1.374(3) .
C2 C1 1.372(3) .
C2 C3 1.435(4) .
C2 H2 0.9298 .
C6 N2 1.490(3) .
C6 C7 1.517(4) .
C6 H6A 0.9700 .
C6 H6B 0.9700 .
C7 C8 1.543(4) .
C7 H7A 0.9698 .
C7 H7B 0.9701 .
C8 C9 1.523(4) .
C8 H8A 0.9700 .
C8 H8B 0.9700 .
C1 C5 1.498(3) .
Cl3 C15 1.770(2) .
N2 C5 1.489(3) .
N2 C9 1.492(3) .
C9 H9A 0.9700 .
C9 H9B 0.9701 .
C12 C11 1.514(3) .
C12 C13 1.536(4) .
C12 H12A 0.9700 .
C12 H12B 0.9700 .
C10 C4 1.490(3) .
C10 N3 1.490(3) .
C10 H10A 0.9700 .
C10 H10B 0.9699 .
C13 C14 1.530(4) .
C13 H13A 0.9699 .
C13 H13B 0.9699 .
C11 N3 1.490(3) .
C11 H11A 0.9701 .
C11 H11B 0.9700 .
C4 C3 1.362(3) .
C14 N3 1.498(3) .
C14 H14A 0.9700 .
C14 H14B 0.9699 .
C3 H3 0.9300 .
C15 Cl3 1.771(2) 2
C15 H15 0.9701 .
C5 H5A 0.9700 .
C5 H5B 0.9700 .
